data_7156983
loop_
_publ_author_name
'Shiva Kumar, K.'
'Naikawadi, Praveen Kumar'
'Jatoth, Ramanna'
'Dandela, Rambabu'

_publ_section_title
;
 Bimetallic Cu/Pd-catalyzed three-component azide-alkyne
 cycloaddition/isocyanide insertion: synthesis of fully decorated
 tricyclic triazoles.
;
_journal_issue 31
_journal_name_full 'Organic &amp; biomolecular chemistry'
_journal_page_first 7320
_journal_page_last 7324
_journal_paper_doi 10.1039/c9ob01175g
_journal_volume 17
_journal_year 2019
_chemical_formula_moiety 'C20 H20 N4 O'
_chemical_formula_sum 'C20 H20 N4 O'
_chemical_formula_weight 332.40
_space_group_crystal_system triclinic
_space_group_IT_number 2
_space_group_name_Hall '-P 1'
_space_group_name_H-M_alt 'P -1'
_symmetry_space_group_name_Hall '-P 1'
_symmetry_space_group_name_H-M 'P -1'
_atom_sites_solution_hydrogens geom
_audit_creation_method SHELXL-2014/7
_audit_update_record
;
2019-04-10 deposited with the CCDC.    2019-07-16 downloaded from the CCDC.
;
_cell_angle_alpha 105.786(4)
_cell_angle_beta 112.987(4)
_cell_angle_gamma 97.227(4)
_cell_formula_units_Z 2
_cell_length_a 9.1911(11)
_cell_length_b 10.2029(14)
_cell_length_c 10.5844(14)
_cell_measurement_reflns_used 7414
_cell_measurement_temperature 100(2)
_cell_measurement_theta_max 28.70
_cell_measurement_theta_min 2.49
_cell_volume 848.6(2)
_computing_cell_refinement 'Bruker SAINT'
_computing_data_collection 'Bruker APEX2'
_computing_data_reduction 'Bruker SAINT'
_computing_molecular_graphics 'Bruker SHELXTL'
_computing_publication_material 'Bruker SHELXTL'
_computing_structure_refinement 'SHELXL-2014/7 (Sheldrick, 2014)'
_computing_structure_solution 'SHELXS-97 (Sheldrick 2008)'
_diffrn_ambient_temperature 100(2)
_diffrn_measured_fraction_theta_full 0.999
_diffrn_measured_fraction_theta_max 0.991
_diffrn_measurement_device_type 'Bruker APEX-II CCD'
_diffrn_measurement_method '\f and \w scans'
_diffrn_radiation_type MoK\a
_diffrn_radiation_wavelength 0.71073
_diffrn_reflns_av_R_equivalents 0.0768
_diffrn_reflns_av_unetI/netI 0.0504
_diffrn_reflns_Laue_measured_fraction_full 0.999
_diffrn_reflns_Laue_measured_fraction_max 0.991
_diffrn_reflns_limit_h_max 12
_diffrn_reflns_limit_h_min -12
_diffrn_reflns_limit_k_max 13
_diffrn_reflns_limit_k_min -13
_diffrn_reflns_limit_l_max 14
_diffrn_reflns_limit_l_min -14
_diffrn_reflns_number 28075
_diffrn_reflns_point_group_measured_fraction_full 0.999
_diffrn_reflns_point_group_measured_fraction_max 0.991
_diffrn_reflns_theta_full 25.242
_diffrn_reflns_theta_max 28.814
_diffrn_reflns_theta_min 2.233
_exptl_absorpt_coefficient_mu 0.083
_exptl_absorpt_correction_T_max 0.985
_exptl_absorpt_correction_T_min 0.967
_exptl_absorpt_correction_type multi-scan
_exptl_absorpt_process_details SADABS,BRUKER
_exptl_crystal_colour COLOURLESS
_exptl_crystal_density_diffrn 1.301
_exptl_crystal_description BLOCK
_exptl_crystal_F_000 352
_exptl_crystal_size_max 0.410
_exptl_crystal_size_mid 0.300
_exptl_crystal_size_min 0.180
_refine_diff_density_max 0.355
_refine_diff_density_min -0.290
_refine_diff_density_rms 0.057
_refine_ls_extinction_method none
_refine_ls_goodness_of_fit_ref 1.148
_refine_ls_hydrogen_treatment constr
_refine_ls_matrix_type full
_refine_ls_number_parameters 230
_refine_ls_number_reflns 4402
_refine_ls_number_restraints 0
_refine_ls_restrained_S_all 1.148
_refine_ls_R_factor_all 0.0942
_refine_ls_R_factor_gt 0.0670
_refine_ls_shift/su_max 0.000
_refine_ls_shift/su_mean 0.000
_refine_ls_structure_factor_coef Fsqd
_refine_ls_weighting_details 'w=1/[\s^2^(Fo^2^)+(0.0383P)^2^+0.6324P] where P=(Fo^2^+2Fc^2^)/3'
_refine_ls_weighting_scheme calc
_refine_ls_wR_factor_gt 0.1294
_refine_ls_wR_factor_ref 0.1388
_reflns_Friedel_coverage 0.000
_reflns_number_gt 3296
_reflns_number_total 4402
_reflns_threshold_expression 'I > 2\s(I)'
_cod_data_source_file c9ob01175g2.cif
_cod_data_source_block mo_NP0K4_46_2_0m_a
_cod_depositor_comments
;
The following automatic conversions were performed:

'_exptl_absorpt_correction_type' value 'MULTI-SCAN' changed to
'multi-scan' according to
/home/data/users/saulius/crontab/automatic-downloads/rss-feeds/RSC/lib/dictionaries/cif_core.dic
dictionary named 'cif_core.dic' version 2.4.2 from 2011-04-26.

Automatic conversion script
Id: cif_fix_values 4973 2017-02-22 13:04:09Z antanas 

 Adding full bibliography for 7156983--7156984.cif.
;
_cod_original_cell_volume 848.58(19)
_cod_database_code 7156983
_shelx_shelxl_version_number 2014/7
_shelx_space_group_comment
;
The symmetry employed for this shelxl refinement is uniquely defined
by the following loop, which should always be used as a source of
symmetry information in preference to the above space-group names.
They are only intended as comments.
;
_shelx_estimated_absorpt_t_min 0.967
_shelx_estimated_absorpt_t_max 0.985

loop_
_space_group_symop_operation_xyz
'x, y, z'
'-x, -y, -z'

loop_
_atom_site_label
_atom_site_type_symbol
_atom_site_fract_x
_atom_site_fract_y
_atom_site_fract_z
_atom_site_U_iso_or_equiv
_atom_site_adp_type
_atom_site_occupancy
_atom_site_site_symmetry_order
_atom_site_calc_flag
_atom_site_refinement_flags_posn
_atom_site_refinement_flags_adp
C1 C -0.0615(3) 0.2079(2) -0.1073(2) 0.0248(4) Uani 1 1 d . .
H1A H -0.1176 0.2819 -0.0917 0.037 Uiso 1 1 calc R U
H1B H -0.1245 0.1194 -0.1137 0.037 Uiso 1 1 calc R U
H1C H -0.0519 0.1946 -0.1987 0.037 Uiso 1 1 calc R U
C2 C 0.1066(2) 0.2504(2) 0.0188(2) 0.0202(4) Uani 1 1 d . .
C3 C 0.1896(3) 0.1500(2) 0.0522(2) 0.0227(4) Uani 1 1 d . .
H3 H 0.1401 0.0532 -0.0068 0.027 Uiso 1 1 calc R U
C4 C 0.3428(2) 0.1887(2) 0.1698(2) 0.0211(4) Uani 1 1 d . .
H4 H 0.3961 0.1179 0.1907 0.025 Uiso 1 1 calc R U
C5 C 0.4209(2) 0.3305(2) 0.2586(2) 0.0181(4) Uani 1 1 d . .
C6 C 0.3391(2) 0.4316(2) 0.2237(2) 0.0183(4) Uani 1 1 d . .
H6 H 0.3891 0.5288 0.2811 0.022 Uiso 1 1 calc R U
C7 C 0.1859(2) 0.3911(2) 0.1061(2) 0.0198(4) Uani 1 1 d . .
H7 H 0.1327 0.4617 0.0842 0.024 Uiso 1 1 calc R U
C8 C 0.5827(2) 0.3659(2) 0.3843(2) 0.0178(4) Uani 1 1 d . .
C9 C 0.7121(2) 0.4872(2) 0.4663(2) 0.0164(4) Uani 1 1 d . .
C10 C 0.7480(2) 0.63284(19) 0.4705(2) 0.0165(4) Uani 1 1 d . .
C11 C 1.0172(2) 0.6701(2) 0.6681(2) 0.0192(4) Uani 1 1 d . .
C12 C 1.1662(2) 0.7656(2) 0.7692(2) 0.0222(4) Uani 1 1 d . .
H12 H 1.1894 0.8593 0.7699 0.027 Uiso 1 1 calc R U
C13 C 1.2808(2) 0.7228(2) 0.8690(2) 0.0228(4) Uani 1 1 d . .
H13 H 1.3832 0.7875 0.9387 0.027 Uiso 1 1 calc R U
C14 C 1.2475(3) 0.5861(2) 0.8684(2) 0.0236(4) Uani 1 1 d . .
H14 H 1.3273 0.5577 0.9370 0.028 Uiso 1 1 calc R U
C15 C 1.0986(2) 0.4911(2) 0.7682(2) 0.0211(4) Uani 1 1 d . .
H15 H 1.0751 0.3976 0.7678 0.025 Uiso 1 1 calc R U
C16 C 0.9843(2) 0.5342(2) 0.6684(2) 0.0178(4) Uani 1 1 d . .
C17 C 0.7302(3) 0.9355(2) 0.5426(2) 0.0229(4) Uani 1 1 d . .
H17A H 0.6521 0.9127 0.5804 0.034 Uiso 1 1 calc R U
H17B H 0.7335 1.0296 0.5359 0.034 Uiso 1 1 calc R U
H17C H 0.8393 0.9340 0.6092 0.034 Uiso 1 1 calc R U
C18 C 0.6765(2) 0.82650(19) 0.3906(2) 0.0180(4) Uani 1 1 d . .
C19 C 0.5113(3) 0.8377(2) 0.2868(2) 0.0271(5) Uani 1 1 d . .
H19A H 0.4740 0.7673 0.1891 0.041 Uiso 1 1 calc R U
H19B H 0.5229 0.9324 0.2810 0.041 Uiso 1 1 calc R U
H19C H 0.4310 0.8206 0.3239 0.041 Uiso 1 1 calc R U
C20 C 0.8027(3) 0.8515(2) 0.3330(2) 0.0269(5) Uani 1 1 d . .
H20A H 0.9069 0.8399 0.3978 0.040 Uiso 1 1 calc R U
H20B H 0.8189 0.9474 0.3307 0.040 Uiso 1 1 calc R U
H20C H 0.7632 0.7832 0.2339 0.040 Uiso 1 1 calc R U
N1 N 0.6293(2) 0.26161(17) 0.43654(18) 0.0200(3) Uani 1 1 d . .
N2 N 0.7775(2) 0.31004(17) 0.54441(18) 0.0205(4) Uani 1 1 d . .
N3 N 0.82856(19) 0.44578(16) 0.56245(17) 0.0171(3) Uani 1 1 d . .
N4 N 0.64594(19) 0.68027(16) 0.38978(17) 0.0165(3) Uani 1 1 d . .
O1 O 0.90690(16) 0.71585(14) 0.56922(15) 0.0214(3) Uani 1 1 d . .

loop_
_atom_site_aniso_label
_atom_site_aniso_U_11
_atom_site_aniso_U_22
_atom_site_aniso_U_33
_atom_site_aniso_U_23
_atom_site_aniso_U_13
_atom_site_aniso_U_12
C1 0.0241(11) 0.0259(10) 0.0207(10) 0.0059(8) 0.0093(9) 0.0021(8)
C2 0.0213(10) 0.0251(10) 0.0172(9) 0.0075(8) 0.0123(8) 0.0036(8)
C3 0.0263(11) 0.0187(9) 0.0206(10) 0.0042(8) 0.0111(9) 0.0017(8)
C4 0.0233(10) 0.0196(9) 0.0224(10) 0.0084(8) 0.0111(8) 0.0062(8)
C5 0.0212(10) 0.0206(9) 0.0170(9) 0.0071(7) 0.0128(8) 0.0044(7)
C6 0.0194(10) 0.0174(9) 0.0192(9) 0.0049(7) 0.0111(8) 0.0035(7)
C7 0.0197(10) 0.0229(10) 0.0202(10) 0.0089(8) 0.0111(8) 0.0068(8)
C8 0.0203(10) 0.0199(9) 0.0179(9) 0.0084(7) 0.0115(8) 0.0065(7)
C9 0.0172(9) 0.0218(9) 0.0147(9) 0.0078(7) 0.0098(7) 0.0073(7)
C10 0.0170(9) 0.0181(9) 0.0141(9) 0.0041(7) 0.0081(7) 0.0033(7)
C11 0.0209(10) 0.0250(10) 0.0165(9) 0.0097(8) 0.0107(8) 0.0087(8)
C12 0.0235(10) 0.0232(10) 0.0207(10) 0.0082(8) 0.0109(8) 0.0040(8)
C13 0.0184(10) 0.0320(11) 0.0165(9) 0.0079(8) 0.0072(8) 0.0049(8)
C14 0.0225(11) 0.0348(11) 0.0201(10) 0.0140(9) 0.0116(8) 0.0125(9)
C15 0.0242(11) 0.0249(10) 0.0204(10) 0.0115(8) 0.0125(8) 0.0101(8)
C16 0.0190(10) 0.0217(9) 0.0159(9) 0.0067(7) 0.0108(8) 0.0051(7)
C17 0.0300(11) 0.0175(9) 0.0216(10) 0.0059(8) 0.0122(9) 0.0072(8)
C18 0.0213(10) 0.0156(9) 0.0169(9) 0.0062(7) 0.0079(8) 0.0049(7)
C19 0.0270(11) 0.0220(10) 0.0267(11) 0.0105(9) 0.0047(9) 0.0083(8)
C20 0.0362(12) 0.0238(10) 0.0325(12) 0.0154(9) 0.0223(10) 0.0106(9)
N1 0.0225(9) 0.0224(8) 0.0199(8) 0.0102(7) 0.0119(7) 0.0066(7)
N2 0.0242(9) 0.0194(8) 0.0228(9) 0.0107(7) 0.0129(7) 0.0061(7)
N3 0.0211(8) 0.0187(8) 0.0159(8) 0.0085(6) 0.0105(7) 0.0068(6)
N4 0.0192(8) 0.0160(7) 0.0149(8) 0.0052(6) 0.0084(7) 0.0045(6)
O1 0.0187(7) 0.0199(7) 0.0222(7) 0.0105(6) 0.0044(6) 0.0033(5)

loop_
_atom_type_symbol
_atom_type_description
_atom_type_scat_dispersion_real
_atom_type_scat_dispersion_imag
_atom_type_scat_source
C C 0.0033 0.0016 'International Tables Vol C Tables 4.2.6.8 and 6.1.1.4'
H H 0.0000 0.0000 'International Tables Vol C Tables 4.2.6.8 and 6.1.1.4'
N N 0.0061 0.0033 'International Tables Vol C Tables 4.2.6.8 and 6.1.1.4'
O O 0.0106 0.0060 'International Tables Vol C Tables 4.2.6.8 and 6.1.1.4'

loop_
_geom_angle_atom_site_label_1
_geom_angle_atom_site_label_2
_geom_angle_atom_site_label_3
_geom_angle
C2 C1 H1A 109.5
C2 C1 H1B 109.5
H1A C1 H1B 109.5
C2 C1 H1C 109.5
H1A C1 H1C 109.5
H1B C1 H1C 109.5
C7 C2 C3 117.27(19)
C7 C2 C1 121.58(18)
C3 C2 C1 121.15(18)
C4 C3 C2 121.19(18)
C4 C3 H3 119.4
C2 C3 H3 119.4
C3 C4 C5 121.22(18)
C3 C4 H4 119.4
C5 C4 H4 119.4
C6 C5 C4 117.67(18)
C6 C5 C8 123.28(17)
C4 C5 C8 119.04(17)
C7 C6 C5 120.36(18)
C7 C6 H6 119.8
C5 C6 H6 119.8
C6 C7 C2 122.26(18)
C6 C7 H7 118.9
C2 C7 H7 118.9
N1 C8 C9 107.48(17)
N1 C8 C5 118.33(17)
C9 C8 C5 134.15(17)
N3 C9 C8 103.76(16)
N3 C9 C10 118.99(17)
C8 C9 C10 137.24(17)
N4 C10 O1 121.51(16)
N4 C10 C9 122.88(17)
O1 C10 C9 115.60(15)
O1 C11 C16 122.40(17)
O1 C11 C12 117.61(17)
C16 C11 C12 119.99(18)
C13 C12 C11 119.18(19)
C13 C12 H12 120.4
C11 C12 H12 120.4
C12 C13 C14 120.59(19)
C12 C13 H13 119.7
C14 C13 H13 119.7
C15 C14 C13 120.27(18)
C15 C14 H14 119.9
C13 C14 H14 119.9
C14 C15 C16 119.01(18)
C14 C15 H15 120.5
C16 C15 H15 120.5
C11 C16 C15 120.96(18)
C11 C16 N3 115.63(17)
C15 C16 N3 123.41(17)
C18 C17 H17A 109.5
C18 C17 H17B 109.5
H17A C17 H17B 109.5
C18 C17 H17C 109.5
H17A C17 H17C 109.5
H17B C17 H17C 109.5
N4 C18 C19 105.04(15)
N4 C18 C17 111.93(15)
C19 C18 C17 108.38(16)
N4 C18 C20 110.23(15)
C19 C18 C20 110.01(16)
C17 C18 C20 111.05(17)
C18 C19 H19A 109.5
C18 C19 H19B 109.5
H19A C19 H19B 109.5
C18 C19 H19C 109.5
H19A C19 H19C 109.5
H19B C19 H19C 109.5
C18 C20 H20A 109.5
C18 C20 H20B 109.5
H20A C20 H20B 109.5
C18 C20 H20C 109.5
H20A C20 H20C 109.5
H20B C20 H20C 109.5
N2 N1 C8 110.13(16)
N1 N2 N3 106.84(15)
N2 N3 C9 111.79(16)
N2 N3 C16 123.76(15)
C9 N3 C16 124.45(16)
C10 N4 C18 124.76(16)
C11 O1 C10 122.57(15)

loop_
_geom_bond_atom_site_label_1
_geom_bond_atom_site_label_2
_geom_bond_distance
C1 C2 1.504(3)
C1 H1A 0.9800
C1 H1B 0.9800
C1 H1C 0.9800
C2 C7 1.391(3)
C2 C3 1.393(3)
C3 C4 1.382(3)
C3 H3 0.9500
C4 C5 1.401(3)
C4 H4 0.9500
C5 C6 1.397(3)
C5 C8 1.473(3)
C6 C7 1.381(3)
C6 H6 0.9500
C7 H7 0.9500
C8 N1 1.368(2)
C8 C9 1.392(3)
C9 N3 1.363(2)
C9 C10 1.466(3)
C10 N4 1.248(2)
C10 O1 1.399(2)
C11 O1 1.377(2)
C11 C16 1.382(3)
C11 C12 1.387(3)
C12 C13 1.384(3)
C12 H12 0.9500
C13 C14 1.386(3)
C13 H13 0.9500
C14 C15 1.382(3)
C14 H14 0.9500
C15 C16 1.384(3)
C15 H15 0.9500
C16 N3 1.411(2)
C17 C18 1.529(3)
C17 H17A 0.9800
C17 H17B 0.9800
C17 H17C 0.9800
C18 N4 1.480(2)
C18 C19 1.528(3)
C18 C20 1.531(3)
C19 H19A 0.9800
C19 H19B 0.9800
C19 H19C 0.9800
C20 H20A 0.9800
C20 H20B 0.9800
C20 H20C 0.9800
N1 N2 1.308(2)
N2 N3 1.341(2)

loop_
_geom_torsion_atom_site_label_1
_geom_torsion_atom_site_label_2
_geom_torsion_atom_site_label_3
_geom_torsion_atom_site_label_4
_geom_torsion
C7 C2 C3 C4 1.5(3)
C1 C2 C3 C4 -178.76(18)
C2 C3 C4 C5 -0.7(3)
C3 C4 C5 C6 -0.4(3)
C3 C4 C5 C8 178.79(18)
C4 C5 C6 C7 0.6(3)
C8 C5 C6 C7 -178.54(17)
C5 C6 C7 C2 0.3(3)
C3 C2 C7 C6 -1.3(3)
C1 C2 C7 C6 178.96(18)
C6 C5 C8 N1 159.88(17)
C4 C5 C8 N1 -19.3(3)
C6 C5 C8 C9 -22.9(3)
C4 C5 C8 C9 158.0(2)
N1 C8 C9 N3 0.33(19)
C5 C8 C9 N3 -177.15(19)
N1 C8 C9 C10 179.3(2)
C5 C8 C9 C10 1.8(4)
N3 C9 C10 N4 -177.40(17)
C8 C9 C10 N4 3.8(3)
N3 C9 C10 O1 4.1(2)
C8 C9 C10 O1 -174.7(2)
O1 C11 C12 C13 -179.19(17)
C16 C11 C12 C13 0.3(3)
C11 C12 C13 C14 0.0(3)
C12 C13 C14 C15 -0.4(3)
C13 C14 C15 C16 0.4(3)
O1 C11 C16 C15 179.22(17)
C12 C11 C16 C15 -0.2(3)
O1 C11 C16 N3 -1.3(3)
C12 C11 C16 N3 179.24(17)
C14 C15 C16 C11 -0.1(3)
C14 C15 C16 N3 -179.55(17)
C9 C8 N1 N2 0.0(2)
C5 C8 N1 N2 177.95(15)
C8 N1 N2 N3 -0.3(2)
N1 N2 N3 C9 0.6(2)
N1 N2 N3 C16 -179.37(16)
C8 C9 N3 N2 -0.56(19)
C10 C9 N3 N2 -179.74(15)
C8 C9 N3 C16 179.39(16)
C10 C9 N3 C16 0.2(3)
C11 C16 N3 N2 178.24(16)
C15 C16 N3 N2 -2.3(3)
C11 C16 N3 C9 -1.7(3)
C15 C16 N3 C9 177.74(17)
O1 C10 N4 C18 -1.8(3)
C9 C10 N4 C18 179.75(16)
C19 C18 N4 C10 -173.81(18)
C17 C18 N4 C10 -56.4(2)
C20 C18 N4 C10 67.7(2)
C16 C11 O1 C10 6.0(3)
C12 C11 O1 C10 -174.52(17)
N4 C10 O1 C11 174.30(17)
C9 C10 O1 C11 -7.2(2)
